data_7221959
loop_
_publ_author_name
'Jia, Lina'
'Zhang, Qi'
'Wang, Jian-Rong'
'Mei, Xuefeng'

_publ_section_title
;
 Versatile solid modifications of icariin: structure, properties and form
 transformation
;
_journal_issue 39
_journal_name_full CrystEngComm
_journal_page_first 7500
_journal_paper_doi 10.1039/C5CE01422K
_journal_volume 17
_journal_year 2015
_chemical_absolute_configuration ad
_chemical_formula_moiety '2(C33H40O15), C3H6O'
_chemical_formula_sum 'C34.5 H43 O15.5'
_chemical_formula_weight 705.69
_chemical_name_common Icariin
_chemical_name_systematic
; 
 ? 
;
_space_group_IT_number 19
_symmetry_cell_setting orthorhombic
_symmetry_space_group_name_Hall 'P 2ac 2ab'
_symmetry_space_group_name_H-M 'P 21 21 21'
_atom_sites_solution_hydrogens geom
_atom_sites_solution_primary direct
_atom_sites_solution_secondary difmap
_audit_creation_method SHELXL-97
_audit_update_record
;
2015-07-17 deposited with the CCDC.
2015-08-30 downloaded from the CCDC.
;
_cell_angle_alpha 90.00
_cell_angle_beta 90.00
_cell_angle_gamma 90.00
_cell_formula_units_Z 8
_cell_length_a 9.8352(6)
_cell_length_b 22.9018(13)
_cell_length_c 31.1702(16)
_cell_measurement_temperature 296(2)
_cell_volume 7020.9(7)
_computing_cell_refinement 'Bruker SAINT'
_computing_data_collection 'Bruker APEX2'
_computing_data_reduction 'Bruker SAINT'
_computing_molecular_graphics 'Bruker SHELXTL'
_computing_publication_material 'Bruker SHELXTL'
_computing_structure_refinement 'SHELXL-97 (Sheldrick, 2008)'
_computing_structure_solution 'SHELXS-97 (Sheldrick, 2008)'
_diffrn_ambient_temperature 296(2)
_diffrn_measured_fraction_theta_full 0.996
_diffrn_measured_fraction_theta_max 0.996
_diffrn_measurement_device_type 'Bruker APXII-CCD'
_diffrn_measurement_method '\f and \w scans'
_diffrn_radiation_monochromator graphite
_diffrn_radiation_source 'fine-focus sealed tube'
_diffrn_radiation_type MoK\a
_diffrn_radiation_wavelength 0.71073
_diffrn_reflns_av_R_equivalents 0.0496
_diffrn_reflns_av_sigmaI/netI 0.0854
_diffrn_reflns_limit_h_max 11
_diffrn_reflns_limit_h_min -11
_diffrn_reflns_limit_k_max 20
_diffrn_reflns_limit_k_min -26
_diffrn_reflns_limit_l_max 23
_diffrn_reflns_limit_l_min -36
_diffrn_reflns_number 30260
_diffrn_reflns_theta_full 24.79
_diffrn_reflns_theta_max 24.79
_diffrn_reflns_theta_min 1.10
_exptl_absorpt_coefficient_mu 0.106
_exptl_crystal_colour yellow
_exptl_crystal_density_diffrn 1.335
_exptl_crystal_density_method 'not measured'
_exptl_crystal_description prism
_exptl_crystal_F_000 2992
_exptl_crystal_size_max 0.2
_exptl_crystal_size_mid 0.15
_exptl_crystal_size_min 0.1
_refine_diff_density_max 0.428
_refine_diff_density_min -0.338
_refine_diff_density_rms 0.070
_refine_ls_abs_structure_details 'Flack H D (1983), Acta Cryst. A39, 876-881'
_refine_ls_abs_structure_Flack -0.1(10)
_refine_ls_extinction_method none
_refine_ls_goodness_of_fit_ref 1.033
_refine_ls_hydrogen_treatment mixed
_refine_ls_matrix_type full
_refine_ls_number_parameters 919
_refine_ls_number_reflns 12016
_refine_ls_number_restraints 1398
_refine_ls_restrained_S_all 1.018
_refine_ls_R_factor_all 0.1096
_refine_ls_R_factor_gt 0.0596
_refine_ls_shift/su_max 0.015
_refine_ls_shift/su_mean 0.000
_refine_ls_structure_factor_coef Fsqd
_refine_ls_weighting_details 'calc w=1/[\s^2^(Fo^2^)+(0.0810P)^2^+0.0000P] where P=(Fo^2^+2Fc^2^)/3'
_refine_ls_weighting_scheme calc
_refine_ls_wR_factor_gt 0.1369
_refine_ls_wR_factor_ref 0.1596
_reflns_number_gt 7643
_reflns_number_total 12016
_reflns_threshold_expression >2sigma(I)
_cod_data_source_file c5ce01422k2.cif
_cod_data_source_block mo_2014473_0m
_cod_depositor_comments 'Adding full bibliography for 7221958--7221966.cif.'
_cod_database_code 7221959

loop_
_symmetry_equiv_pos_as_xyz
'x, y, z'
'x+1/2, -y+1/2, -z'
'-x, y+1/2, -z+1/2'
'-x+1/2, -y, z+1/2'

loop_
_atom_site_label
_atom_site_type_symbol
_atom_site_fract_x
_atom_site_fract_y
_atom_site_fract_z
_atom_site_U_iso_or_equiv
_atom_site_adp_type
_atom_site_occupancy
_atom_site_symmetry_multiplicity
_atom_site_calc_flag
_atom_site_refinement_flags
O6A O 0.4432(3) 0.05213(12) 0.92410(9) 0.0405(7) Uani 1 1 d .
O5A O 0.5961(3) 0.05303(11) 0.86603(8) 0.0360(7) Uani 1 1 d .
O10A O 0.2899(3) 0.22171(11) 0.67575(8) 0.0380(7) Uani 1 1 d .
O11A O 0.2208(3) 0.16787(11) 0.61774(8) 0.0347(7) Uani 1 1 d .
O13A O -0.0376(3) 0.19439(12) 0.53574(9) 0.0488(8) Uani 1 1 d .
O3A O 0.2762(4) 0.02993(12) 0.73522(11) 0.0814(13) Uani 1 1 d .
H6 H 0.3088 0.0114 0.7552 0.122 Uiso 1 1 calc R
H13A H -0.0719 0.2235 0.5221 0.122 Uiso 1 1 d R
H13 H 0.3887 0.1793 0.5141 0.122 Uiso 1 1 d R
O2A O 0.4299(4) 0.01080(12) 0.80055(10) 0.0572(10) Uani 1 1 d .
O7A O 0.7010(4) 0.02932(16) 1.00787(10) 0.0688(10) Uani 1 1 d .
H8 H 0.6627 0.0463 1.0276 0.103 Uiso 1 1 calc R
O9A O 0.4686(3) -0.07252(11) 0.92106(9) 0.0425(8) Uani 1 1 d .
O1A O 0.5350(3) 0.18205(10) 0.80102(8) 0.0365(7) Uani 1 1 d .
O4A O 0.9014(4) 0.27507(15) 0.94832(12) 0.0780(12) Uani 1 1 d .
O15A O 0.1139(3) 0.31151(11) 0.65474(8) 0.0418(7) Uani 1 1 d .
H7H H 0.0370 0.3233 0.6494 0.063 Uiso 1 1 calc R
H9A H 0.5229 -0.0975 0.9331 0.063 Uiso 1 1 d R
O12A O 0.2666(3) 0.11817(13) 0.53613(10) 0.0583(9) Uani 1 1 d .
H3T H 0.2899 0.0902 0.5215 0.088 Uiso 1 1 calc R
O7 O 1.2401(3) -0.04829(13) 0.96780(9) 0.0450(8) Uani 1 1 d .
H7 H 1.2991 -0.0645 0.9535 0.067 Uiso 1 1 calc R
O6 O 0.9743(3) 0.03976(11) 0.91622(8) 0.0381(7) Uani 1 1 d .
O5 O 1.0741(3) 0.05392(11) 0.84946(8) 0.0389(7) Uani 1 1 d .
O10 O 0.7466(3) 0.22855(11) 0.66710(8) 0.0393(7) Uani 1 1 d .
O11 O 0.6948(3) 0.17157(11) 0.60941(8) 0.0356(7) Uani 1 1 d .
O1 O 0.9998(3) 0.18512(11) 0.78882(8) 0.0395(7) Uani 1 1 d .
O14 O 0.5069(4) 0.31002(11) 0.55081(9) 0.0551(9) Uani 1 1 d .
O15 O 0.5761(3) 0.31712(11) 0.63700(8) 0.0468(8) Uani 1 1 d .
H5W H 0.5653 0.3468 0.6226 0.070 Uiso 1 1 calc R
H14 H 0.5413 0.3293 0.5295 0.070 Uiso 1 1 d R
O3 O 0.7203(4) 0.03667(12) 0.72661(10) 0.0617(10) Uani 1 1 d .
H12H H 0.7536 0.0177 0.7463 0.093 Uiso 1 1 calc R
O2 O 0.8929(4) 0.01400(12) 0.78768(10) 0.0574(9) Uani 1 1 d .
O4 O 1.3805(5) 0.28349(18) 0.92756(13) 0.1002(15) Uani 1 1 d .
O9 O 0.9026(3) -0.07722(11) 0.88381(9) 0.0403(7) Uani 1 1 d .
H11S H 0.9254 -0.0983 0.9038 0.060 Uiso 1 1 calc R
C27A C 0.4424(6) 0.0945(2) 0.99301(16) 0.0684(15) Uani 1 1 d U
H1H H 0.3708 0.0681 1.0010 0.103 Uiso 1 1 calc R
H1 H 0.4036 0.1295 0.9813 0.103 Uiso 1 1 calc R
H2H H 0.4956 0.1040 1.0179 0.103 Uiso 1 1 calc R
C23A C 0.5318(5) 0.06595(18) 0.95986(14) 0.0441(10) Uani 1 1 d U
H9 H 0.6007 0.0940 0.9503 0.053 Uiso 1 1 calc R
C22A C 0.4995(4) 0.01995(17) 0.89040(13) 0.0370(10) Uani 1 1 d U
H3H H 0.4259 0.0078 0.8712 0.044 Uiso 1 1 calc R
C2A C 0.5437(4) 0.08919(17) 0.83433(12) 0.0344(9) Uani 1 1 d U
C3A C 0.4592(5) 0.06354(17) 0.80139(13) 0.0378(10) Uani 1 1 d U
C9A C 0.4088(5) 0.10415(17) 0.76961(13) 0.0384(9) Uani 1 1 d U
C4A C 0.3199(5) 0.08582(19) 0.73712(14) 0.0461(11) Uani 1 1 d U
C5A C 0.2783(5) 0.12503(18) 0.70597(14) 0.0478(11) Uani 1 1 d U
H27 H 0.2193 0.1131 0.6844 0.057 Uiso 1 1 calc R
C6A C 0.3239(5) 0.18124(17) 0.70707(13) 0.0365(9) Uani 1 1 d U
C28A C 0.1803(4) 0.21027(17) 0.64801(13) 0.0341(9) Uani 1 1 d U
H30 H 0.1006 0.1970 0.6641 0.041 Uiso 1 1 calc R
C29A C 0.1125(4) 0.15244(16) 0.58960(12) 0.0345(10) Uani 1 1 d U
H100 H 0.0342 0.1404 0.6069 0.041 Uiso 1 1 calc R
C33A C 0.1560(5) 0.10191(18) 0.56260(14) 0.0445(11) Uani 1 1 d U
H12A H 0.1826 0.0696 0.5809 0.053 Uiso 1 1 calc R
H12B H 0.0805 0.0891 0.5449 0.053 Uiso 1 1 calc R
C30A C 0.0724(4) 0.20679(17) 0.56344(12) 0.0336(9) Uani 1 1 d U
H3 H 0.1505 0.2183 0.5459 0.040 Uiso 1 1 calc R
C24A C 0.6027(5) 0.01160(19) 0.97685(13) 0.0392(10) Uani 1 1 d U
H13H H 0.5359 -0.0145 0.9902 0.047 Uiso 1 1 calc R
C25A C 0.6738(4) -0.01932(19) 0.94106(13) 0.0362(10) Uani 1 1 d U
C26A C 0.5729(4) -0.03379(17) 0.90581(12) 0.0340(9) Uani 1 1 d U
H4 H 0.6207 -0.0520 0.8817 0.041 Uiso 1 1 calc R
C1A C 0.5792(4) 0.14597(17) 0.83327(12) 0.0359(9) Uani 1 1 d U
C8A C 0.4496(4) 0.16221(17) 0.76965(12) 0.0337(9) Uani 1 1 d U
C7A C 0.4102(4) 0.20290(16) 0.73886(13) 0.0353(9) Uani 1 1 d U
C16A C 0.4489(4) 0.26631(16) 0.74075(13) 0.0381(10) Uani 1 1 d U
H12 H 0.5293 0.2708 0.7585 0.046 Uiso 1 1 calc R
H11 H 0.4710 0.2799 0.7121 0.046 Uiso 1 1 calc R
C17A C 0.3366(5) 0.30282(18) 0.75868(14) 0.0469(11) Uani 1 1 d U
H6H H 0.2903 0.2866 0.7818 0.056 Uiso 1 1 calc R
C18A C 0.2934(5) 0.35504(19) 0.74632(15) 0.0474(11) Uani 1 1 d U
C19A C 0.3542(6) 0.38915(19) 0.71086(16) 0.0630(14) Uani 1 1 d U
H10S H 0.4099 0.3640 0.6936 0.095 Uiso 1 1 calc R
H15 H 0.4089 0.4200 0.7225 0.095 Uiso 1 1 calc R
H111 H 0.2832 0.4055 0.6935 0.095 Uiso 1 1 calc R
C20A C 0.1786(7) 0.3851(2) 0.7698(2) 0.0882(19) Uani 1 1 d U
H19 H 0.2129 0.4191 0.7842 0.132 Uiso 1 1 calc R
H18 H 0.1401 0.3587 0.7905 0.132 Uiso 1 1 calc R
H17 H 0.1098 0.3965 0.7496 0.132 Uiso 1 1 calc R
C10A C 0.6666(4) 0.17821(17) 0.86378(13) 0.0368(9) Uani 1 1 d U
C15A C 0.7641(5) 0.15098(19) 0.88852(13) 0.0415(10) Uani 1 1 d U
H26 H 0.7762 0.1109 0.8859 0.050 Uiso 1 1 calc R
C14A C 0.8441(5) 0.18165(19) 0.91706(14) 0.0458(10) Uani 1 1 d U
H20 H 0.9089 0.1621 0.9334 0.055 Uiso 1 1 calc R
C13A C 0.8284(5) 0.2407(2) 0.92142(15) 0.0496(11) Uani 1 1 d U
C21A C 1.0026(6) 0.2476(2) 0.97421(19) 0.0804(17) Uani 1 1 d U
H22 H 1.0607 0.2243 0.9564 0.121 Uiso 1 1 calc R
H23 H 0.9594 0.2232 0.9952 0.121 Uiso 1 1 calc R
H21 H 1.0558 0.2769 0.9885 0.121 Uiso 1 1 calc R
C12A C 0.7301(5) 0.2685(2) 0.89677(15) 0.0553(12) Uani 1 1 d U
H1T H 0.7181 0.3086 0.8995 0.066 Uiso 1 1 calc R
C11A C 0.6512(5) 0.23821(19) 0.86860(15) 0.0485(11) Uani 1 1 d U
H25 H 0.5862 0.2579 0.8524 0.058 Uiso 1 1 calc R
C32A C 0.1502(4) 0.26718(16) 0.62472(12) 0.0324(9) Uani 1 1 d U
H28 H 0.2319 0.2795 0.6092 0.039 Uiso 1 1 calc R
C31A C 0.0376(4) 0.25698(17) 0.59309(12) 0.0342(10) Uani 1 1 d U
H31A H -0.0455 0.2472 0.6089 0.041 Uiso 1 1 calc R
C24 C 1.1243(4) -0.03758(18) 0.94158(12) 0.0358(10) Uani 1 1 d U
H60 H 1.0467 -0.0583 0.9541 0.043 Uiso 1 1 calc R
C23 C 1.0932(5) 0.02738(18) 0.94220(13) 0.0386(10) Uani 1 1 d U
H62 H 1.1712 0.0487 0.9305 0.046 Uiso 1 1 calc R
C22 C 0.9779(4) 0.01963(16) 0.87376(13) 0.0345(9) Uani 1 1 d U
H61 H 0.8874 0.0248 0.8611 0.041 Uiso 1 1 calc R
C2 C 1.0159(4) 0.09140(17) 0.81954(13) 0.0360(9) Uani 1 1 d U
C3 C 0.9253(5) 0.06670(18) 0.78818(13) 0.0386(10) Uani 1 1 d U
C9 C 0.8668(4) 0.10811(17) 0.75842(13) 0.0361(9) Uani 1 1 d U
C4 C 0.7701(5) 0.09157(18) 0.72743(13) 0.0401(10) Uani 1 1 d U
C5 C 0.7267(5) 0.13135(17) 0.69703(13) 0.0399(10) Uani 1 1 d U
H42 H 0.6636 0.1204 0.6763 0.048 Uiso 1 1 calc R
C6 C 0.7783(4) 0.18784(17) 0.69767(12) 0.0338(9) Uani 1 1 d U
C28 C 0.6442(4) 0.21668(16) 0.63674(12) 0.0324(9) Uani 1 1 d U
H41 H 0.5595 0.2047 0.6508 0.039 Uiso 1 1 calc R
C29 C 0.5956(5) 0.15488(16) 0.57821(12) 0.0330(9) Uani 1 1 d U
H29 H 0.5109 0.1452 0.5932 0.040 Uiso 1 1 calc R
C30 C 0.5687(4) 0.20627(17) 0.54845(12) 0.0338(9) Uani 1 1 d U
H30A H 0.6539 0.2165 0.5340 0.041 Uiso 1 1 calc R
C27 C 1.0607(5) 0.0509(2) 0.98602(14) 0.0593(14) Uani 1 1 d U
H34 H 0.9792 0.0328 0.9965 0.089 Uiso 1 1 calc R
H63 H 1.0474 0.0924 0.9843 0.089 Uiso 1 1 calc R
H64 H 1.1346 0.0426 1.0052 0.089 Uiso 1 1 calc R
C1 C 1.0500(4) 0.14851(17) 0.81996(12) 0.0362(9) Uani 1 1 d U
C8 C 0.9091(4) 0.16578(17) 0.75835(12) 0.0348(9) Uani 1 1 d U
C7 C 0.8684(4) 0.20726(16) 0.72902(12) 0.0331(9) Uani 1 1 d U
C31 C 0.5225(5) 0.25861(16) 0.57517(12) 0.0332(10) Uani 1 1 d U
H39 H 0.4348 0.2491 0.5884 0.040 Uiso 1 1 calc R
C32 C 0.6235(4) 0.27180(16) 0.61046(12) 0.0292(9) Uani 1 1 d U
H38 H 0.7103 0.2834 0.5976 0.035 Uiso 1 1 calc R
C16 C 0.9114(5) 0.27031(16) 0.73300(12) 0.0354(9) Uani 1 1 d U
H51 H 1.0060 0.2721 0.7417 0.043 Uiso 1 1 calc R
H50 H 0.9033 0.2892 0.7053 0.043 Uiso 1 1 calc R
C17 C 0.8256(5) 0.30235(17) 0.76521(13) 0.0406(10) Uani 1 1 d U
H49 H 0.8126 0.2841 0.7915 0.049 Uiso 1 1 calc R
C18 C 0.7670(5) 0.35345(19) 0.76012(14) 0.0452(11) Uani 1 1 d U
C19 C 0.7776(6) 0.3903(2) 0.72080(16) 0.0704(16) Uani 1 1 d U
H45 H 0.8157 0.3676 0.6979 0.106 Uiso 1 1 calc R
H43 H 0.8353 0.4232 0.7265 0.106 Uiso 1 1 calc R
H44 H 0.6888 0.4037 0.7127 0.106 Uiso 1 1 calc R
C20 C 0.6778(6) 0.3794(2) 0.79446(17) 0.0657(15) Uani 1 1 d U
H46 H 0.6767 0.3540 0.8190 0.099 Uiso 1 1 calc R
H47 H 0.5869 0.3838 0.7836 0.099 Uiso 1 1 calc R
H48 H 0.7127 0.4169 0.8027 0.099 Uiso 1 1 calc R
C10 C 1.1361(4) 0.18276(18) 0.84918(12) 0.0359(9) Uani 1 1 d U
C11 C 1.1142(5) 0.24230(19) 0.85212(14) 0.0478(10) Uani 1 1 d U
H55 H 1.0446 0.2589 0.8360 0.057 Uiso 1 1 calc R
C12 C 1.1922(5) 0.2780(2) 0.87808(15) 0.0558(12) Uani 1 1 d U
H54 H 1.1753 0.3179 0.8797 0.067 Uiso 1 1 calc R
C13 C 1.2950(6) 0.2529(2) 0.90138(16) 0.0599(12) Uani 1 1 d U
C14 C 1.3191(5) 0.1937(2) 0.89955(15) 0.0538(11) Uani 1 1 d U
H53 H 1.3884 0.1773 0.9159 0.065 Uiso 1 1 calc R
C15 C 1.2400(5) 0.15872(19) 0.87341(13) 0.0436(10) Uani 1 1 d U
H52 H 1.2567 0.1188 0.8721 0.052 Uiso 1 1 calc R
C26 C 1.0180(4) -0.04356(16) 0.86958(13) 0.0321(9) Uani 1 1 d U
H56 H 1.0362 -0.0524 0.8394 0.039 Uiso 1 1 calc R
C25 C 1.1415(4) -0.05806(17) 0.89580(13) 0.0336(10) Uani 1 1 d U
H59 H 1.2177 -0.0360 0.8836 0.040 Uiso 1 1 calc R
O8 O 1.1752(3) -0.11808(11) 0.89256(9) 0.0430(8) Uani 1 1 d .
H2U H 1.1786 -0.1324 0.9166 0.065 Uiso 1 1 calc R
C21 C 1.3677(9) 0.3448(3) 0.9291(3) 0.134(3) Uani 1 1 d U
H1B1 H 1.2854 0.3550 0.9439 0.202 Uiso 1 1 calc R
H1B2 H 1.3648 0.3601 0.9004 0.202 Uiso 1 1 calc R
H1B3 H 1.4441 0.3611 0.9440 0.202 Uiso 1 1 calc R
C1S C 1.046(2) 0.4689(6) 0.8878(7) 0.239(6) Uani 1 1 d U
C2S C 0.9447(17) 0.4227(6) 0.8801(5) 0.279(6) Uani 1 1 d U
H3B1 H 0.9409 0.4142 0.8500 0.419 Uiso 1 1 calc R
H3B2 H 0.8570 0.4357 0.8897 0.419 Uiso 1 1 calc R
H3B3 H 0.9704 0.3882 0.8956 0.419 Uiso 1 1 calc R
C3S C 1.0134(15) 0.5081(5) 0.8470(4) 0.234(6) Uani 1 1 d U
H4B1 H 1.0500 0.4897 0.8218 0.350 Uiso 1 1 calc R
H4B2 H 1.0541 0.5459 0.8506 0.350 Uiso 1 1 calc R
H4B3 H 0.9168 0.5123 0.8439 0.350 Uiso 1 1 calc R
O1S O 1.124(2) 0.4789(13) 0.8971(7) 0.65(2) Uani 1 1 d .
O8A O 0.7378(3) -0.07154(13) 0.95535(9) 0.0533(9) Uani 1 1 d .
H8A H 0.7243 -0.0757 0.9811 0.080 Uiso 1 1 calc R
O12 O 0.7741(3) 0.11083(14) 0.53623(10) 0.0603(9) Uani 1 1 d .
H12C H 0.8300 0.1208 0.5543 0.090 Uiso 1 1 calc R
C33 C 0.6469(5) 0.10104(19) 0.55623(15) 0.0473(11) Uani 1 1 d U
H33A H 0.6560 0.0699 0.5771 0.057 Uiso 1 1 calc R
H33B H 0.5814 0.0887 0.5348 0.057 Uiso 1 1 calc R
O13 O 0.4706(3) 0.19220(12) 0.51689(8) 0.0471(8) Uani 1 1 d .
O14A O 0.0157(4) 0.30967(13) 0.57003(11) 0.0479(9) Uani 1 1 d .
H1A H 0.008(5) 0.303(2) 0.5478(15) 0.061(19) Uiso 1 1 d .
H81H H 0.746(4) 0.0053(15) 0.9291(11) 0.022(10) Uiso 1 1 d .

loop_
_atom_site_aniso_label
_atom_site_aniso_U_11
_atom_site_aniso_U_22
_atom_site_aniso_U_33
_atom_site_aniso_U_23
_atom_site_aniso_U_13
_atom_site_aniso_U_12
O6A 0.0430(18) 0.0382(16) 0.0402(17) 0.0042(14) -0.0023(15) 0.0067(15)
O5A 0.0351(16) 0.0353(16) 0.0376(16) 0.0149(13) -0.0066(14) -0.0031(14)
O10A 0.0481(18) 0.0321(16) 0.0339(16) 0.0094(13) -0.0146(15) -0.0033(15)
O11A 0.0426(17) 0.0333(15) 0.0283(15) -0.0033(13) -0.0047(14) 0.0084(14)
O13A 0.062(2) 0.0491(19) 0.0356(17) 0.0031(14) -0.0192(16) -0.0070(17)
O3A 0.142(4) 0.0275(18) 0.075(2) 0.0149(17) -0.058(3) -0.029(2)
O2A 0.090(3) 0.0250(17) 0.057(2) 0.0085(15) -0.0252(19) -0.0088(17)
O7A 0.069(2) 0.096(3) 0.0420(19) -0.0130(19) -0.0153(18) 0.000(2)
O9A 0.0352(16) 0.0347(16) 0.0575(19) 0.0164(14) -0.0011(15) -0.0010(14)
O1A 0.0500(18) 0.0280(15) 0.0314(15) 0.0090(13) -0.0111(15) -0.0034(14)
O4A 0.101(3) 0.060(2) 0.073(2) -0.0127(19) -0.043(2) -0.003(2)
O15A 0.0504(19) 0.0373(16) 0.0378(16) -0.0042(13) -0.0026(15) 0.0135(15)
O12A 0.053(2) 0.057(2) 0.065(2) -0.0336(17) 0.0160(19) -0.0112(18)
O7 0.0383(18) 0.0561(19) 0.0405(17) 0.0122(15) -0.0031(15) 0.0083(15)
O6 0.0401(17) 0.0334(16) 0.0409(17) 0.0007(13) -0.0080(14) 0.0091(14)
O5 0.0400(18) 0.0359(16) 0.0409(17) 0.0163(14) -0.0032(15) 0.0009(14)
O10 0.0529(19) 0.0324(16) 0.0326(16) 0.0098(13) -0.0186(15) -0.0094(15)
O11 0.0411(17) 0.0327(15) 0.0332(16) -0.0034(13) -0.0058(14) 0.0007(14)
O1 0.0541(19) 0.0316(15) 0.0327(16) 0.0107(13) -0.0186(15) -0.0056(15)
O14 0.095(3) 0.0293(16) 0.0411(18) 0.0099(14) -0.0216(18) 0.0022(18)
O15 0.075(2) 0.0272(15) 0.0385(16) -0.0040(13) -0.0064(16) 0.0092(16)
O3 0.096(3) 0.0312(17) 0.058(2) 0.0094(15) -0.028(2) -0.0181(18)
O2 0.091(3) 0.0246(17) 0.057(2) 0.0075(14) -0.020(2) -0.0074(17)
O4 0.126(4) 0.073(3) 0.102(3) -0.019(2) -0.073(3) -0.013(3)
O9 0.0344(16) 0.0409(16) 0.0456(17) 0.0113(14) 0.0004(14) -0.0023(14)
C27A 0.090(4) 0.061(3) 0.054(3) -0.005(3) 0.003(3) 0.014(3)
C23A 0.050(2) 0.043(2) 0.040(2) 0.0015(19) 0.001(2) 0.001(2)
C22A 0.039(2) 0.037(2) 0.035(2) 0.0055(18) -0.0027(19) 0.0000(19)
C2A 0.043(2) 0.0301(19) 0.0298(18) 0.0082(16) -0.0041(18) 0.0011(18)
C3A 0.052(2) 0.029(2) 0.033(2) 0.0044(17) -0.0070(19) 0.0002(19)
C9A 0.055(2) 0.0307(19) 0.0298(19) 0.0048(17) -0.0107(19) -0.0007(19)
C4A 0.068(3) 0.035(2) 0.036(2) 0.0048(18) -0.014(2) -0.003(2)
C5A 0.067(3) 0.037(2) 0.039(2) 0.0025(19) -0.017(2) -0.003(2)
C6A 0.052(2) 0.0299(19) 0.0280(19) 0.0062(17) -0.0062(18) 0.0032(19)
C28A 0.040(2) 0.0323(19) 0.0299(19) 0.0018(17) -0.0017(18) 0.0040(18)
C29A 0.043(2) 0.031(2) 0.030(2) -0.0031(17) 0.004(2) 0.0027(19)
C33A 0.055(3) 0.037(2) 0.041(2) -0.005(2) -0.001(2) 0.000(2)
C30A 0.040(2) 0.034(2) 0.027(2) 0.0010(17) -0.0008(19) -0.0017(19)
C24A 0.039(2) 0.047(2) 0.031(2) 0.0037(19) -0.002(2) -0.004(2)
C25A 0.032(2) 0.042(2) 0.035(2) 0.0124(19) 0.000(2) 0.000(2)
C26A 0.038(2) 0.032(2) 0.032(2) 0.0076(17) 0.0036(19) -0.0005(19)
C1A 0.044(2) 0.0309(18) 0.0326(18) 0.0057(16) -0.0088(18) 0.0003(18)
C8A 0.0406(19) 0.0302(18) 0.0304(17) 0.0014(16) -0.0070(17) -0.0007(17)
C7A 0.045(2) 0.0270(18) 0.0334(18) 0.0050(16) -0.0025(18) -0.0013(17)
C16A 0.046(2) 0.030(2) 0.039(2) 0.0025(18) -0.006(2) -0.0029(19)
C17A 0.064(3) 0.034(2) 0.043(2) 0.0029(19) 0.007(2) -0.002(2)
C18A 0.056(3) 0.031(2) 0.055(3) -0.005(2) 0.001(2) -0.001(2)
C19A 0.080(4) 0.037(3) 0.072(3) 0.019(3) -0.003(3) 0.002(3)
C20A 0.099(4) 0.048(3) 0.117(5) -0.005(3) 0.037(4) 0.014(3)
C10A 0.044(2) 0.031(2) 0.035(2) 0.0097(17) -0.0056(19) -0.0022(19)
C15A 0.046(2) 0.0369(19) 0.041(2) 0.0037(18) -0.0017(19) -0.0023(18)
C14A 0.053(2) 0.044(2) 0.040(2) 0.0069(19) -0.008(2) -0.003(2)
C13A 0.056(3) 0.051(2) 0.042(2) -0.002(2) -0.011(2) -0.009(2)
C21A 0.086(4) 0.082(4) 0.074(4) -0.009(3) -0.037(3) -0.008(3)
C12A 0.069(3) 0.039(2) 0.058(3) 0.001(2) -0.015(2) 0.001(2)
C11A 0.057(2) 0.040(2) 0.048(2) 0.005(2) -0.013(2) -0.003(2)
C32A 0.039(2) 0.032(2) 0.026(2) -0.0044(17) 0.0037(19) 0.0062(19)
C31A 0.039(2) 0.037(2) 0.026(2) 0.0020(18) -0.0007(19) 0.0039(19)
C24 0.032(2) 0.042(2) 0.034(2) 0.0076(18) -0.0014(19) -0.002(2)
C23 0.038(2) 0.037(2) 0.040(2) 0.0035(19) -0.003(2) -0.001(2)
C22 0.035(2) 0.0347(19) 0.033(2) 0.0070(17) -0.0036(18) -0.0040(18)
C2 0.042(2) 0.0338(19) 0.0323(18) 0.0062(17) 0.0013(18) -0.0001(18)
C3 0.050(2) 0.032(2) 0.033(2) 0.0061(17) -0.0007(19) 0.0010(19)
C9 0.046(2) 0.032(2) 0.0309(19) 0.0028(17) -0.0068(18) -0.0030(18)
C4 0.057(2) 0.031(2) 0.033(2) 0.0014(17) -0.0065(19) -0.0048(19)
C5 0.051(2) 0.035(2) 0.034(2) -0.0016(17) -0.0092(19) -0.0029(19)
C6 0.045(2) 0.0308(19) 0.0256(19) 0.0037(17) -0.0059(17) -0.0005(18)
C28 0.039(2) 0.0302(19) 0.0278(19) -0.0006(17) -0.0045(18) -0.0030(18)
C29 0.044(2) 0.028(2) 0.0271(19) -0.0009(17) 0.0024(19) -0.0034(19)
C30 0.039(2) 0.036(2) 0.026(2) 0.0017(17) 0.0023(19) -0.0071(19)
C27 0.062(3) 0.073(3) 0.042(3) -0.014(2) -0.011(3) 0.011(3)
C1 0.043(2) 0.0340(18) 0.0321(18) 0.0072(16) -0.0068(17) 0.0005(18)
C8 0.043(2) 0.0314(19) 0.0298(18) 0.0036(16) -0.0050(18) -0.0014(18)
C7 0.041(2) 0.0299(18) 0.0284(18) 0.0059(16) -0.0054(17) 0.0014(17)
C31 0.042(2) 0.033(2) 0.025(2) 0.0036(17) -0.0050(19) 0.0001(19)
C32 0.037(2) 0.0254(19) 0.0246(19) 0.0011(16) -0.0014(17) 0.0010(18)
C16 0.048(2) 0.031(2) 0.027(2) 0.0033(17) -0.0064(19) -0.0019(19)
C17 0.053(2) 0.035(2) 0.033(2) 0.0022(18) -0.007(2) -0.007(2)
C18 0.055(3) 0.036(2) 0.044(2) 0.000(2) -0.004(2) 0.000(2)
C19 0.098(4) 0.045(3) 0.068(3) 0.011(3) 0.003(3) 0.018(3)
C20 0.078(4) 0.049(3) 0.071(3) -0.012(3) 0.003(3) 0.008(3)
C10 0.041(2) 0.035(2) 0.0310(19) 0.0054(17) -0.0051(18) -0.0048(19)
C11 0.057(2) 0.044(2) 0.042(2) 0.0059(18) -0.016(2) 0.000(2)
C12 0.070(3) 0.046(2) 0.052(2) -0.003(2) -0.022(2) -0.001(2)
C13 0.069(3) 0.056(3) 0.054(3) -0.004(2) -0.023(2) -0.009(2)
C14 0.054(2) 0.056(2) 0.052(2) 0.003(2) -0.021(2) 0.002(2)
C15 0.050(2) 0.040(2) 0.041(2) 0.0083(19) -0.004(2) -0.004(2)
C26 0.033(2) 0.030(2) 0.033(2) 0.0038(17) 0.0080(18) -0.0011(19)
C25 0.027(2) 0.035(2) 0.039(2) 0.0056(18) -0.0008(19) -0.0012(19)
O8 0.0488(19) 0.0284(16) 0.0519(19) 0.0087(13) -0.0020(15) 0.0139(15)
C21 0.166(7) 0.089(5) 0.149(6) -0.024(5) -0.092(5) -0.015(5)
C1S 0.259(13) 0.147(9) 0.311(13) 0.011(9) 0.187(12) -0.029(9)
C2S 0.317(15) 0.216(11) 0.305(13) 0.043(11) 0.101(13) -0.005(11)
C3S 0.308(13) 0.143(8) 0.250(12) -0.004(8) 0.157(11) 0.038(9)
O1S 0.48(3) 0.94(5) 0.54(3) -0.12(3) -0.38(3) -0.15(3)
O8A 0.054(2) 0.065(2) 0.0416(18) 0.0222(16) 0.0021(16) 0.0189(18)
O12 0.052(2) 0.070(2) 0.059(2) -0.0242(18) -0.0025(19) -0.0025(19)
C33 0.056(3) 0.038(2) 0.047(3) -0.009(2) -0.001(2) -0.002(2)
O13 0.064(2) 0.0501(18) 0.0275(15) 0.0011(13) -0.0151(15) -0.0222(17)
O14A 0.072(2) 0.0420(19) 0.0299(19) -0.0020(16) -0.0139(18) 0.0164(17)

loop_
_atom_type_symbol
_atom_type_description
_atom_type_scat_dispersion_real
_atom_type_scat_dispersion_imag
_atom_type_scat_source
C C 0.0033 0.0016 'International Tables Vol C Tables 4.2.6.8 and 6.1.1.4'
H H 0.0000 0.0000 'International Tables Vol C Tables 4.2.6.8 and 6.1.1.4'
O O 0.0106 0.0060 'International Tables Vol C Tables 4.2.6.8 and 6.1.1.4'

loop_
_geom_angle_atom_site_label_1
_geom_angle_atom_site_label_2
_geom_angle_atom_site_label_3
_geom_angle
C22A O6A C23A 117.1(3)
C2A O5A C22A 116.5(3)
C6A O10A C28A 119.5(3)
C28A O11A C29A 111.8(3)
C30A O13A H13A 116.6
C4A O3A H6 109.5
C24A O7A H8 109.5
C26A O9A H9A 96.3
C8A O1A C1A 121.3(3)
C13A O4A C21A 117.6(4)
C32A O15A H7H 109.5
C33A O12A H3T 109.5
C24 O7 H7 109.5
C22 O6 C23 116.2(3)
C2 O5 C22 114.7(3)
C6 O10 C28 119.9(3)
C29 O11 C28 111.2(3)
C8 O1 C1 121.6(3)
C31 O14 H14 142.9
C32 O15 H5W 109.5
C4 O3 H12H 109.5
C13 O4 C21 118.4(5)
C26 O9 H11S 109.5
C23A C27A H1H 109.5
C23A C27A H1 109.5
H1H C27A H1 109.5
C23A C27A H2H 109.5
H1H C27A H2H 109.5
H1 C27A H2H 109.5
O6A C23A C27A 105.7(4)
O6A C23A C24A 111.4(3)
C27A C23A C24A 112.5(4)
O6A C23A H9 109.0
C27A C23A H9 109.0
C24A C23A H9 109.0
O6A C22A O5A 112.5(3)
O6A C22A C26A 112.4(3)
O5A C22A C26A 106.5(3)
O6A C22A H3H 108.5
O5A C22A H3H 108.5
C26A C22A H3H 108.5
C1A C2A O5A 119.8(4)
C1A C2A C3A 121.6(4)
O5A C2A C3A 118.4(3)
O2A C3A C9A 122.1(4)
O2A C3A C2A 122.9(4)
C9A C3A C2A 115.0(3)
C8A C9A C4A 117.9(4)
C8A C9A C3A 121.1(4)
C4A C9A C3A 121.0(4)
O3A C4A C5A 119.3(4)
O3A C4A C9A 120.9(4)
C5A C4A C9A 119.8(4)
C6A C5A C4A 119.8(4)
C6A C5A H27 120.1
C4A C5A H27 120.1
C5A C6A O10A 122.2(4)
C5A C6A C7A 123.6(4)
O10A C6A C7A 114.1(3)
O10A C28A O11A 108.8(3)
O10A C28A C32A 106.4(3)
O11A C28A C32A 109.0(3)
O10A C28A H30 110.8
O11A C28A H30 110.8
C32A C28A H30 110.8
O11A C29A C33A 109.0(3)
O11A C29A C30A 108.5(3)
C33A C29A C30A 113.7(3)
O11A C29A H100 108.5
C33A C29A H100 108.5
C30A C29A H100 108.5
O12A C33A C29A 110.2(3)
O12A C33A H12A 109.6
C29A C33A H12A 109.6
O12A C33A H12B 109.6
C29A C33A H12B 109.6
H12A C33A H12B 108.1
O13A C30A C31A 110.7(3)
O13A C30A C29A 110.9(3)
C31A C30A C29A 110.4(3)
O13A C30A H3 108.2
C31A C30A H3 108.2
C29A C30A H3 108.2
O7A C24A C25A 108.8(4)
O7A C24A C23A 108.3(4)
C25A C24A C23A 110.0(3)
O7A C24A H13H 109.9
C25A C24A H13H 109.9
C23A C24A H13H 109.9
O8A C25A C24A 111.8(3)
O8A C25A C26A 109.4(4)
C24A C25A C26A 109.7(4)
O8A C25A H81H 106(2)
C24A C25A H81H 110(2)
C26A C25A H81H 109(2)
O9A C26A C22A 105.5(3)
O9A C26A C25A 111.2(3)
C22A C26A C25A 111.5(3)
O9A C26A H4 109.5
C22A C26A H4 109.5
C25A C26A H4 109.5
C2A C1A O1A 121.1(4)
C2A C1A C10A 128.1(4)
O1A C1A C10A 110.8(3)
O1A C8A C7A 116.2(3)
O1A C8A C9A 119.8(3)
C7A C8A C9A 124.0(4)
C8A C7A C6A 114.9(4)
C8A C7A C16A 123.3(4)
C6A C7A C16A 121.7(3)
C17A C16A C7A 111.6(4)
C17A C16A H12 109.3
C7A C16A H12 109.3
C17A C16A H11 109.3
C7A C16A H11 109.3
H12 C16A H11 108.0
C18A C17A C16A 129.3(4)
C18A C17A H6H 115.4
C16A C17A H6H 115.4
C17A C18A C19A 124.3(4)
C17A C18A C20A 120.6(5)
C19A C18A C20A 115.1(4)
C18A C19A H10S 109.5
C18A C19A H15 109.5
H10S C19A H15 109.5
C18A C19A H111 109.5
H10S C19A H111 109.5
H15 C19A H111 109.5
C18A C20A H19 109.5
C18A C20A H18 109.5
H19 C20A H18 109.5
C18A C20A H17 109.5
H19 C20A H17 109.5
H18 C20A H17 109.5
C15A C10A C11A 117.5(4)
C15A C10A C1A 122.5(4)
C11A C10A C1A 120.0(4)
C10A C15A C14A 121.8(4)
C10A C15A H26 119.1
C14A C15A H26 119.1
C13A C14A C15A 120.2(4)
C13A C14A H20 119.9
C15A C14A H20 119.9
O4A C13A C14A 125.2(4)
O4A C13A C12A 116.3(4)
C14A C13A C12A 118.5(4)
O4A C21A H22 109.5
O4A C21A H23 109.5
H22 C21A H23 109.5
O4A C21A H21 109.5
H22 C21A H21 109.5
H23 C21A H21 109.5
C11A C12A C13A 121.3(4)
C11A C12A H1T 119.4
C13A C12A H1T 119.4
C12A C11A C10A 120.7(4)
C12A C11A H25 119.6
C10A C11A H25 119.6
O15A C32A C31A 110.9(3)
O15A C32A C28A 110.2(3)
C31A C32A C28A 108.9(3)
O15A C32A H28 108.9
C31A C32A H28 108.9
C28A C32A H28 108.9
O14A C31A C32A 108.2(3)
O14A C31A C30A 111.7(3)
C32A C31A C30A 110.6(3)
O14A C31A H31A 108.7
C32A C31A H31A 108.7
C30A C31A H31A 108.7
O7 C24 C25 113.5(3)
O7 C24 C23 108.8(3)
C25 C24 C23 109.8(3)
O7 C24 H60 108.2
C25 C24 H60 108.2
C23 C24 H60 108.2
O6 C23 C27 105.4(3)
O6 C23 C24 110.3(3)
C27 C23 C24 113.9(4)
O6 C23 H62 109.0
C27 C23 H62 109.0
C24 C23 H62 109.0
O6 C22 O5 109.4(3)
O6 C22 C26 113.9(3)
O5 C22 C26 107.8(3)
O6 C22 H61 108.5
O5 C22 H61 108.5
C26 C22 H61 108.5
C1 C2 O5 119.3(4)
C1 C2 C3 122.8(4)
O5 C2 C3 117.9(3)
O2 C3 C2 123.1(4)
O2 C3 C9 121.6(4)
C2 C3 C9 115.1(4)
C8 C9 C4 117.3(4)
C8 C9 C3 120.5(4)
C4 C9 C3 122.2(4)
O3 C4 C5 119.3(4)
O3 C4 C9 120.6(4)
C5 C4 C9 120.1(4)
C4 C5 C6 119.4(4)
C4 C5 H42 120.3
C6 C5 H42 120.3
O10 C6 C7 114.6(3)
O10 C6 C5 122.8(4)
C7 C6 C5 122.7(4)
O10 C28 O11 106.9(3)
O10 C28 C32 107.3(3)
O11 C28 C32 109.0(3)
O10 C28 H41 111.1
O11 C28 H41 111.1
C32 C28 H41 111.1
O11 C29 C33 107.5(3)
O11 C29 C30 109.1(3)
C33 C29 C30 114.6(3)
O11 C29 H29 108.5
C33 C29 H29 108.5
C30 C29 H29 108.5
O13 C30 C29 111.5(3)
O13 C30 C31 110.8(3)
C29 C30 C31 109.0(3)
O13 C30 H30A 108.5
C29 C30 H30A 108.5
C31 C30 H30A 108.5
C23 C27 H34 109.5
C23 C27 H63 109.5
H34 C27 H63 109.5
C23 C27 H64 109.5
H34 C27 H64 109.5
H63 C27 H64 109.5
C2 C1 O1 119.7(4)
C2 C1 C10 131.7(4)
O1 C1 C10 108.6(3)
O1 C8 C7 115.1(3)
O1 C8 C9 120.0(3)
C7 C8 C9 124.9(4)
C8 C7 C6 115.5(4)
C8 C7 C16 121.6(4)
C6 C7 C16 122.8(3)
O14 C31 C32 107.2(3)
O14 C31 C30 113.2(3)
C32 C31 C30 110.9(3)
O14 C31 H39 108.5
C32 C31 H39 108.5
C30 C31 H39 108.5
O15 C32 C31 110.9(3)
O15 C32 C28 109.9(3)
C31 C32 C28 108.3(3)
O15 C32 H38 109.2
C31 C32 H38 109.2
C28 C32 H38 109.2
C17 C16 C7 111.4(3)
C17 C16 H51 109.3
C7 C16 H51 109.3
C17 C16 H50 109.3
C7 C16 H50 109.3
H51 C16 H50 108.0
C18 C17 C16 126.9(4)
C18 C17 H49 116.5
C16 C17 H49 116.5
C17 C18 C19 124.9(4)
C17 C18 C20 121.4(4)
C19 C18 C20 113.7(4)
C18 C19 H45 109.5
C18 C19 H43 109.5
H45 C19 H43 109.5
C18 C19 H44 109.5
H45 C19 H44 109.5
H43 C19 H44 109.5
C18 C20 H46 109.5
C18 C20 H47 109.5
H46 C20 H47 109.5
C18 C20 H48 109.5
H46 C20 H48 109.5
H47 C20 H48 109.5
C11 C10 C15 118.1(4)
C11 C10 C1 118.5(4)
C15 C10 C1 123.4(4)
C10 C11 C12 122.4(4)
C10 C11 H55 118.8
C12 C11 H55 118.8
C13 C12 C11 118.2(4)
C13 C12 H54 120.9
C11 C12 H54 120.9
O4 C13 C12 123.9(5)
O4 C13 C14 115.1(5)
C12 C13 C14 121.1(5)
C13 C14 C15 119.9(4)
C13 C14 H53 120.1
C15 C14 H53 120.1
C10 C15 C14 120.4(4)
C10 C15 H52 119.8
C14 C15 H52 119.8
O9 C26 C25 110.6(3)
O9 C26 C22 106.3(3)
C25 C26 C22 112.2(3)
O9 C26 H56 109.2
C25 C26 H56 109.2
C22 C26 H56 109.2
O8 C25 C26 111.4(3)
O8 C25 C24 113.2(3)
C26 C25 C24 110.8(3)
O8 C25 H59 107.0
C26 C25 H59 107.0
C24 C25 H59 107.0
C25 O8 H2U 109.5
O4 C21 H1B1 109.5
O4 C21 H1B2 109.5
H1B1 C21 H1B2 109.5
O4 C21 H1B3 109.5
H1B1 C21 H1B3 109.5
H1B2 C21 H1B3 109.5
O1S C1S C3S 107(3)
O1S C1S C2S 149(3)
C3S C1S C2S 98.1(19)
C1S C2S H3B1 109.5
C1S C2S H3B2 109.5
H3B1 C2S H3B2 109.5
C1S C2S H3B3 109.5
H3B1 C2S H3B3 109.5
H3B2 C2S H3B3 109.5
C1S C3S H4B1 109.5
C1S C3S H4B2 109.5
H4B1 C3S H4B2 109.5
C1S C3S H4B3 109.5
H4B1 C3S H4B3 109.5
H4B2 C3S H4B3 109.5
C25A O8A H8A 109.5
C33 O12 H12C 109.5
O12 C33 C29 111.6(4)
O12 C33 H33A 109.3
C29 C33 H33A 109.3
O12 C33 H33B 109.3
C29 C33 H33B 109.3
H33A C33 H33B 108.0
C30 O13 H13 141.7
C31A O14A H1A 109(4)

loop_
_geom_bond_atom_site_label_1
_geom_bond_atom_site_label_2
_geom_bond_distance
O6A C22A 1.397(5)
O6A C23A 1.450(5)
O5A C2A 1.388(4)
O5A C22A 1.433(5)
O10A C6A 1.387(4)
O10A C28A 1.407(5)
O11A C28A 1.411(5)
O11A C29A 1.425(5)
O13A C30A 1.413(5)
O13A H13A 0.8589
O3A C4A 1.352(5)
O3A H6 0.8200
O2A C3A 1.242(4)
O7A C24A 1.426(5)
O7A H8 0.8200
O9A C26A 1.437(5)
O9A H9A 0.8682
O1A C8A 1.366(5)
O1A C1A 1.372(4)
O4A C13A 1.356(5)
O4A C21A 1.427(6)
O15A C32A 1.426(4)
O15A H7H 0.8200
O12A C33A 1.416(5)
O12A H3T 0.8200
O7 C24 1.423(5)
O7 H7 0.8200
O6 C22 1.402(5)
O6 C23 1.451(5)
O5 C2 1.391(5)
O5 C22 1.445(5)
O10 C6 1.369(4)
O10 C28 1.409(5)
O11 C29 1.429(5)
O11 C28 1.429(5)
O1 C8 1.376(5)
O1 C1 1.374(4)
O14 C31 1.409(4)
O14 H14 0.8654
O15 C32 1.407(4)
O15 H5W 0.8200
O3 C4 1.350(5)
O3 H12H 0.8200
O2 C3 1.248(5)
O4 C13 1.365(6)
O4 C21 1.411(7)
O9 C26 1.441(4)
O9 H11S 0.8200
C27A C23A 1.506(6)
C27A H1H 0.9600
C27A H1 0.9600
C27A H2H 0.9600
C23A C24A 1.522(6)
C23A H9 0.9800
C22A C26A 1.505(5)
C22A H3H 0.9800
C2A C1A 1.347(5)
C2A C3A 1.446(6)
C3A C9A 1.446(5)
C9A C8A 1.389(5)
C9A C4A 1.402(6)
C4A C5A 1.385(6)
C5A C6A 1.364(6)
C5A H27 0.9300
C6A C7A 1.396(6)
C28A C32A 1.521(5)
C28A H30 0.9800
C29A C33A 1.493(6)
C29A C30A 1.540(5)
C29A H100 0.9800
C33A H12A 0.9700
C33A H12B 0.9700
C30A C31A 1.514(5)
C30A H3 0.9800
C24A C25A 1.496(6)
C24A H13H 0.9800
C25A O8A 1.423(5)
C25A C26A 1.518(6)
C25A H81H 0.98(4)
C26A H4 0.9800
C1A C10A 1.479(6)
C8A C7A 1.393(5)
C7A C16A 1.502(5)
C16A C17A 1.494(6)
C16A H12 0.9700
C16A H11 0.9700
C17A C18A 1.326(6)
C17A H6H 0.9300
C18A C19A 1.480(6)
C18A C20A 1.511(7)
C19A H10S 0.9600
C19A H15 0.9600
C19A H111 0.9600
C20A H19 0.9600
C20A H18 0.9600
C20A H17 0.9600
C10A C15A 1.380(6)
C10A C11A 1.391(6)
C15A C14A 1.379(6)
C15A H26 0.9300
C14A C13A 1.368(6)
C14A H20 0.9300
C13A C12A 1.390(6)
C21A H22 0.9600
C21A H23 0.9600
C21A H21 0.9600
C12A C11A 1.363(6)
C12A H1T 0.9300
C11A H25 0.9300
C32A C31A 1.501(6)
C32A H28 0.9800
C31A O14A 1.421(5)
C31A H31A 0.9800
C24 C25 1.512(6)
C24 C23 1.519(6)
C24 H60 0.9800
C23 C27 1.503(6)
C23 H62 0.9800
C22 C26 1.505(5)
C22 H61 0.9800
C2 C1 1.350(5)
C2 C3 1.439(6)
C3 C9 1.446(5)
C9 C8 1.385(5)
C9 C4 1.407(6)
C4 C5 1.382(6)
C5 C6 1.390(5)
C5 H42 0.9300
C6 C7 1.393(5)
C28 C32 1.518(5)
C28 H41 0.9800
C29 C33 1.498(6)
C29 C30 1.522(5)
C29 H29 0.9800
C30 O13 1.415(5)
C30 C31 1.529(5)
C30 H30A 0.9800
C27 H34 0.9600
C27 H63 0.9600
C27 H64 0.9600
C1 C10 1.470(6)
C8 C7 1.378(5)
C7 C16 1.509(5)
C31 C32 1.513(5)
C31 H39 0.9800
C32 H38 0.9800
C16 C17 1.503(6)
C16 H51 0.9700
C16 H50 0.9700
C17 C18 1.314(6)
C17 H49 0.9300
C18 C19 1.491(6)
C18 C20 1.506(7)
C19 H45 0.9600
C19 H43 0.9600
C19 H44 0.9600
C20 H46 0.9600
C20 H47 0.9600
C20 H48 0.9600
C10 C11 1.383(6)
C10 C15 1.385(6)
C11 C12 1.382(6)
C11 H55 0.9300
C12 C13 1.371(7)
C12 H54 0.9300
C13 C14 1.378(7)
C14 C15 1.382(6)
C14 H53 0.9300
C15 H52 0.9300
C26 C25 1.502(5)
C26 H56 0.9800
C25 O8 1.418(5)
C25 H59 0.9800
O8 H2U 0.8200
C21 H1B1 0.9600
C21 H1B2 0.9600
C21 H1B3 0.9600
C1S O1S 0.85(3)
C1S C3S 1.59(2)
C1S C2S 1.47(2)
C2S H3B1 0.9600
C2S H3B2 0.9600
C2S H3B3 0.9600
C3S H4B1 0.9600
C3S H4B2 0.9600
C3S H4B3 0.9600
O8A H8A 0.8200
O12 C33 1.416(5)
O12 H12C 0.8200
C33 H33A 0.9700
C33 H33B 0.9700
O13 H13 0.8617
O14A H1A 0.71(5)

loop_
_geom_torsion_atom_site_label_1
_geom_torsion_atom_site_label_2
_geom_torsion_atom_site_label_3
_geom_torsion_atom_site_label_4
_geom_torsion
C22A O6A C23A C27A -174.0(3)
C22A O6A C23A C24A -51.5(5)
C23A O6A C22A O5A -70.1(4)
C23A O6A C22A C26A 50.1(5)
C2A O5A C22A O6A -83.3(4)
C2A O5A C22A C26A 153.2(3)
C22A O5A C2A C1A 127.5(4)
C22A O5A C2A C3A -56.6(5)
C1A C2A C3A O2A 176.7(5)
O5A C2A C3A O2A 1.0(6)
C1A C2A C3A C9A -4.3(6)
O5A C2A C3A C9A -180.0(4)
O2A C3A C9A C8A -176.0(4)
C2A C3A C9A C8A 5.0(6)
O2A C3A C9A C4A 2.4(7)
C2A C3A C9A C4A -176.6(4)
C8A C9A C4A O3A -179.9(4)
C3A C9A C4A O3A 1.6(7)
C8A C9A C4A C5A 1.4(7)
C3A C9A C4A C5A -177.1(5)
O3A C4A C5A C6A -178.7(5)
C9A C4A C5A C6A 0.0(7)
C4A C5A C6A O10A 177.3(4)
C4A C5A C6A C7A -1.4(7)
C28A O10A C6A C5A 16.2(6)
C28A O10A C6A C7A -165.0(4)
C6A O10A C28A O11A -74.8(4)
C6A O10A C28A C32A 167.9(3)
C29A O11A C28A O10A 177.6(3)
C29A O11A C28A C32A -66.7(4)
C28A O11A C29A C33A -172.2(3)
C28A O11A C29A C30A 63.5(4)
O11A C29A C33A O12A -63.7(4)
C30A C29A C33A O12A 57.4(5)
O11A C29A C30A O13A -178.4(3)
C33A C29A C30A O13A 60.2(5)
O11A C29A C30A C31A -55.3(4)
C33A C29A C30A C31A -176.7(4)
O6A C23A C24A O7A 172.4(3)
C27A C23A C24A O7A -69.1(5)
O6A C23A C24A C25A 53.5(5)
C27A C23A C24A C25A 172.1(4)
O7A C24A C25A O8A 63.4(5)
C23A C24A C25A O8A -178.1(4)
O7A C24A C25A C26A -175.0(3)
C23A C24A C25A C26A -56.5(5)
O6A C22A C26A O9A 69.8(4)
O5A C22A C26A O9A -166.7(3)
O6A C22A C26A C25A -51.1(5)
O5A C22A C26A C25A 72.4(4)
O8A C25A C26A O9A 60.9(4)
C24A C25A C26A O9A -62.1(4)
O8A C25A C26A C22A 178.4(3)
C24A C25A C26A C22A 55.4(5)
O5A C2A C1A O1A 176.5(3)
C3A C2A C1A O1A 0.8(7)
O5A C2A C1A C10A -3.0(7)
C3A C2A C1A C10A -178.6(4)
C8A O1A C1A C2A 2.3(6)
C8A O1A C1A C10A -178.2(3)
C1A O1A C8A C7A 179.3(4)
C1A O1A C8A C9A -1.5(6)
C4A C9A C8A O1A 179.3(4)
C3A C9A C8A O1A -2.3(6)
C4A C9A C8A C7A -1.6(7)
C3A C9A C8A C7A 176.9(4)
O1A C8A C7A C6A 179.5(4)
C9A C8A C7A C6A 0.3(6)
O1A C8A C7A C16A -4.4(6)
C9A C8A C7A C16A 176.4(4)
C5A C6A C7A C8A 1.2(7)
O10A C6A C7A C8A -177.6(4)
C5A C6A C7A C16A -175.0(5)
O10A C6A C7A C16A 6.2(6)
C8A C7A C16A C17A -98.9(5)
C6A C7A C16A C17A 77.0(5)
C7A C16A C17A C18A -139.3(5)
C16A C17A C18A C19A -1.3(8)
C16A C17A C18A C20A -178.7(5)
C2A C1A C10A C15A 25.0(7)
O1A C1A C10A C15A -154.5(4)
C2A C1A C10A C11A -154.4(5)
O1A C1A C10A C11A 26.1(6)
C11A C10A C15A C14A -0.1(7)
C1A C10A C15A C14A -179.5(4)
C10A C15A C14A C13A -0.2(7)
C21A O4A C13A C14A -0.1(8)
C21A O4A C13A C12A 179.7(5)
C15A C14A C13A O4A -179.9(4)
C15A C14A C13A C12A 0.4(7)
O4A C13A C12A C11A 179.8(5)
C14A C13A C12A C11A -0.4(7)
C13A C12A C11A C10A 0.1(8)
C15A C10A C11A C12A 0.1(7)
C1A C10A C11A C12A 179.5(4)
O10A C28A C32A O15A -60.6(4)
O11A C28A C32A O15A -177.8(3)
O10A C28A C32A C31A 177.5(3)
O11A C28A C32A C31A 60.3(4)
O15A C32A C31A O14A 61.6(4)
C28A C32A C31A O14A -177.0(3)
O15A C32A C31A C30A -175.7(3)
C28A C32A C31A C30A -54.3(4)
O13A C30A C31A O14A -63.7(4)
C29A C30A C31A O14A 173.1(3)
O13A C30A C31A C32A 175.7(3)
C29A C30A C31A C32A 52.5(5)
C22 O6 C23 C27 -177.5(3)
C22 O6 C23 C24 -54.2(4)
O7 C24 C23 O6 -179.2(3)
C25 C24 C23 O6 56.0(4)
O7 C24 C23 C27 -60.9(5)
C25 C24 C23 C27 174.3(4)
C23 O6 C22 O5 -70.9(4)
C23 O6 C22 C26 49.8(5)
C2 O5 C22 O6 -109.1(4)
C2 O5 C22 C26 126.6(3)
C22 O5 C2 C1 127.3(4)
C22 O5 C2 C3 -55.2(5)
C1 C2 C3 O2 -179.7(4)
O5 C2 C3 O2 2.9(6)
C1 C2 C3 C9 -3.4(6)
O5 C2 C3 C9 179.2(4)
O2 C3 C9 C8 -177.0(4)
C2 C3 C9 C8 6.6(6)
O2 C3 C9 C4 0.2(7)
C2 C3 C9 C4 -176.2(4)
C8 C9 C4 O3 -177.4(4)
C3 C9 C4 O3 5.2(6)
C8 C9 C4 C5 3.5(6)
C3 C9 C4 C5 -173.8(4)
O3 C4 C5 C6 -179.7(4)
C9 C4 C5 C6 -0.7(7)
C28 O10 C6 C7 -172.3(3)
C28 O10 C6 C5 8.9(6)
C4 C5 C6 O10 175.9(4)
C4 C5 C6 C7 -2.9(7)
C6 O10 C28 O11 -68.7(4)
C6 O10 C28 C32 174.5(3)
C29 O11 C28 O10 177.9(3)
C29 O11 C28 C32 -66.3(4)
C28 O11 C29 C33 -170.3(3)
C28 O11 C29 C30 64.9(4)
O11 C29 C30 O13 -179.8(3)
C33 C29 C30 O13 59.6(5)
O11 C29 C30 C31 -57.2(4)
C33 C29 C30 C31 -177.8(4)
O5 C2 C1 O1 175.8(3)
C3 C2 C1 O1 -1.6(6)
O5 C2 C1 C10 -4.5(7)
C3 C2 C1 C10 178.1(4)
C8 O1 C1 C2 3.7(6)
C8 O1 C1 C10 -176.1(3)
C1 O1 C8 C7 -179.5(4)
C1 O1 C8 C9 -0.4(6)
C4 C9 C8 O1 177.7(4)
C3 C9 C8 O1 -4.9(6)
C4 C9 C8 C7 -3.2(6)
C3 C9 C8 C7 174.1(4)
O1 C8 C7 C6 179.0(4)
C9 C8 C7 C6 -0.1(6)
O1 C8 C7 C16 -5.3(6)
C9 C8 C7 C16 175.6(4)
O10 C6 C7 C8 -175.6(4)
C5 C6 C7 C8 3.2(6)
O10 C6 C7 C16 8.8(6)
C5 C6 C7 C16 -172.4(4)
O13 C30 C31 O14 -62.5(5)
C29 C30 C31 O14 174.5(3)
O13 C30 C31 C32 177.0(3)
C29 C30 C31 C32 53.9(4)
O14 C31 C32 O15 60.4(4)
C30 C31 C32 O15 -175.6(3)
O14 C31 C32 C28 -178.9(3)
C30 C31 C32 C28 -54.9(4)
O10 C28 C32 O15 -63.4(4)
O11 C28 C32 O15 -178.9(3)
O10 C28 C32 C31 175.3(3)
O11 C28 C32 C31 59.8(4)
C8 C7 C16 C17 -80.2(5)
C6 C7 C16 C17 95.1(5)
C7 C16 C17 C18 -132.2(5)
C16 C17 C18 C19 -1.3(8)
C16 C17 C18 C20 177.0(4)
C2 C1 C10 C11 -156.0(5)
O1 C1 C10 C11 23.7(5)
C2 C1 C10 C15 25.3(7)
O1 C1 C10 C15 -155.0(4)
C15 C10 C11 C12 0.1(7)
C1 C10 C11 C12 -178.6(4)
C10 C11 C12 C13 0.4(7)
C21 O4 C13 C12 -3.6(9)
C21 O4 C13 C14 176.2(6)
C11 C12 C13 O4 178.8(5)
C11 C12 C13 C14 -0.9(8)
O4 C13 C14 C15 -178.8(5)
C12 C13 C14 C15 0.9(8)
C11 C10 C15 C14 -0.1(6)
C1 C10 C15 C14 178.6(4)
C13 C14 C15 C10 -0.4(7)
O6 C22 C26 O9 73.6(4)
O5 C22 C26 O9 -164.8(3)
O6 C22 C26 C25 -47.4(4)
O5 C22 C26 C25 74.2(4)
O9 C26 C25 O8 59.6(4)
C22 C26 C25 O8 178.1(3)
O9 C26 C25 C24 -67.4(4)
C22 C26 C25 C24 51.1(4)
O7 C24 C25 O8 56.0(5)
C23 C24 C25 O8 178.1(3)
O7 C24 C25 C26 -178.0(3)
C23 C24 C25 C26 -55.9(5)
O11 C29 C33 O12 -59.0(4)
C30 C29 C33 O12 62.5(5)
